data_4083724
loop_
_publ_author_name
'Tohm\'e, Ayham'
'Sahnoune, Hiba'
'Roisnel, Thierry'
'Dorcet, Vincent'
'Halet, Jean-Fran\,cois'
'Paul, Fr\'ed\'eric'

_publ_section_title
;
 Selenophosphine Derivatives with Pendant Electron-Rich
 Fe(\k2-dppe)(\h5-C5Me5)C\\tb C-- Substituents
;
_journal_name_full Organometallics
_journal_page_first 140623083706006
_journal_paper_doi 10.1021/om500211e
_journal_year 2014
_chemical_compound_source 'synthesis as described'
_chemical_formula_moiety 'C50 H49 Fe P3 Se'
_chemical_formula_sum 'C50 H49 Fe P3 Se'
_chemical_formula_weight 877.61
_chemical_name_systematic
;
 ?
;
_space_group_IT_number 15
_symmetry_cell_setting monoclinic
_symmetry_Int_Tables_number 15
_symmetry_space_group_name_Hall '-C 2yc'
_symmetry_space_group_name_H-M 'C 1 2/c 1'
_atom_sites_solution_hydrogens geom
_atom_sites_solution_primary direct
_atom_sites_solution_secondary difmap
_audit_conform_dict_location ftp://ftp.iucr.org/pub/cif_core.dic
_audit_conform_dict_name cif_core.dic
_audit_conform_dict_version 2.4.3
_audit_creation_date 2014-02-28T17:34:04-00:00
_audit_creation_method 'WinGX routine CIF_UPDATE'
_cell_angle_alpha 90
_cell_angle_beta 111.703(2)
_cell_angle_gamma 90
_cell_formula_units_Z 8
_cell_length_a 42.639(2)
_cell_length_b 8.6552(3)
_cell_length_c 24.8723(13)
_cell_measurement_reflns_used 9343
_cell_measurement_temperature 150(2)
_cell_measurement_theta_max 27.45
_cell_measurement_theta_min 2.35
_cell_measurement_wavelength 0.71073
_cell_volume 8528.4(7)
_computing_cell_refinement 'Bruker APEX2 (Bruker, 2006)'
_computing_data_collection 'Bruker APEX2 (Bruker, 2006)'
_computing_data_reduction 'Bruker APEX2 (Bruker, 2006)'
_computing_molecular_graphics 'Ortep-3 for Windows (Farrugia, 1997)'
_computing_publication_material
;
           WinGX publication routines (Farrugia, 2012),
           CRYSCAL (T. Roisnel, local program)
;
_computing_structure_refinement 'SHELXL-97 (Sheldrick, 1997)'
_computing_structure_solution 'SIR97 (Altomare et al., 1999)'
_diffrn_ambient_temperature 150(2)
_diffrn_detector 'CCD plate'
_diffrn_measured_fraction_theta_full 0.986
_diffrn_measured_fraction_theta_max 0.986
_diffrn_measurement_device_type 'APEXII, Bruker-AXS'
_diffrn_measurement_method 'CCD rotation images, thin slices'
_diffrn_radiation_monochromator graphite
_diffrn_radiation_probe x-ray
_diffrn_radiation_type MoK\a
_diffrn_radiation_wavelength 0.71073
_diffrn_reflns_av_R_equivalents 0.044
_diffrn_reflns_av_unetI/netI 0.0454
_diffrn_reflns_limit_h_max 55
_diffrn_reflns_limit_h_min -55
_diffrn_reflns_limit_k_max 7
_diffrn_reflns_limit_k_min -10
_diffrn_reflns_limit_l_max 32
_diffrn_reflns_limit_l_min -32
_diffrn_reflns_number 36371
_diffrn_reflns_theta_full 27.48
_diffrn_reflns_theta_max 27.48
_diffrn_reflns_theta_min 2.93
_exptl_absorpt_coefficient_mu 1.354
_exptl_absorpt_correction_T_max 0.922
_exptl_absorpt_correction_T_min 0.807
_exptl_absorpt_correction_type multi-scan
_exptl_absorpt_process_details
;
  [Sheldrick, G.M. (2002). SADABS Bruker AXS Inc., Madison, Wisconsin, USA]
;
_exptl_crystal_colour orange
_exptl_crystal_density_diffrn 1.367
_exptl_crystal_density_method 'not measured'
_exptl_crystal_description stick
_exptl_crystal_F_000 3632
_exptl_crystal_size_max 0.58
_exptl_crystal_size_mid 0.22
_exptl_crystal_size_min 0.06
_refine_diff_density_max 0.815
_refine_diff_density_min -0.959
_refine_diff_density_rms 0.071
_refine_ls_extinction_method none
_refine_ls_goodness_of_fit_ref 1.024
_refine_ls_hydrogen_treatment constr
_refine_ls_matrix_type full
_refine_ls_number_parameters 495
_refine_ls_number_reflns 9655
_refine_ls_number_restraints 0
_refine_ls_restrained_S_all 1.024
_refine_ls_R_factor_all 0.0617
_refine_ls_R_factor_gt 0.0389
_refine_ls_shift/su_max 0.002
_refine_ls_shift/su_mean 0
_refine_ls_structure_factor_coef Fsqd
_refine_ls_weighting_details 'calc w=1/[\s^2^(Fo^2^)+(0.0400P)^2^+12.7458P] where P=(Fo^2^+2Fc^2^)/3'
_refine_ls_weighting_scheme calc
_refine_ls_wR_factor_gt 0.0865
_refine_ls_wR_factor_ref 0.0965
_reflns_number_gt 7214
_reflns_number_total 9655
_reflns_threshold_expression >2sigma(I)
_cod_data_source_file om500211e_si_002.cif
_cod_data_source_block 7
_cod_original_sg_symbol_H-M 'C 2/c'
_cod_database_code 4083724

loop_
_symmetry_equiv_pos_as_xyz
'x, y, z'
'-x, y, -z+1/2'
'x+1/2, y+1/2, z'
'-x+1/2, y+1/2, -z+1/2'
'-x, -y, -z'
'x, -y, z-1/2'
'-x+1/2, -y+1/2, -z'
'x+1/2, -y+1/2, z-1/2'

loop_
_atom_site_label
_atom_site_type_symbol
_atom_site_fract_x
_atom_site_fract_y
_atom_site_fract_z
_atom_site_U_iso_or_equiv
_atom_site_adp_type
_atom_site_occupancy
_atom_site_symmetry_multiplicity
_atom_site_calc_flag
_atom_site_refinement_flags
_atom_site_disorder_assembly
_atom_site_disorder_group
Fe1 Fe 0.377898(8) 0.02832(4) 0.429287(14) 0.01602(8) Uani 1 1 d . A .
P1 P 0.337101(16) 0.18280(7) 0.42803(3) 0.01881(14) Uani 1 1 d . A .
P2 P 0.410398(16) 0.23031(7) 0.45701(3) 0.02198(14) Uani 1 1 d . . .
C1 C 0.35889(6) -0.1934(3) 0.40198(10) 0.0212(5) Uani 1 1 d . . .
C2 C 0.36078(6) -0.1721(3) 0.46007(11) 0.0228(5) Uani 1 1 d . A .
C3 C 0.39507(6) -0.1430(3) 0.49596(11) 0.0238(5) Uani 1 1 d . . .
C4 C 0.41468(6) -0.1512(3) 0.46033(11) 0.0231(5) Uani 1 1 d . A .
C5 C 0.39271(6) -0.1835(3) 0.40287(11) 0.0221(5) Uani 1 1 d . A .
C6 C 0.32827(7) -0.2316(3) 0.34979(12) 0.0304(6) Uani 1 1 d . A .
H6A H 0.3293 -0.3399 0.3391 0.046 Uiso 1 1 calc R . .
H6B H 0.3275 -0.1647 0.3175 0.046 Uiso 1 1 calc R . .
H6C H 0.3079 -0.2152 0.3586 0.046 Uiso 1 1 calc R . .
C7 C 0.33281(7) -0.2012(3) 0.48171(13) 0.0341(7) Uani 1 1 d . . .
H7A H 0.3111 -0.1986 0.4491 0.051 Uiso 1 1 calc R A .
H7B H 0.3331 -0.1212 0.5098 0.051 Uiso 1 1 calc R . .
H7C H 0.3359 -0.3028 0.5003 0.051 Uiso 1 1 calc R . .
C8 C 0.40933(8) -0.1380(3) 0.56107(11) 0.0343(7) Uani 1 1 d . A .
H8A H 0.4219 -0.2333 0.5761 0.051 Uiso 1 1 calc R . .
H8B H 0.3909 -0.1284 0.5754 0.051 Uiso 1 1 calc R . .
H8C H 0.4245 -0.0491 0.5741 0.051 Uiso 1 1 calc R . .
C9 C 0.45251(7) -0.1529(3) 0.48136(13) 0.0338(7) Uani 1 1 d . . .
H9A H 0.4619 -0.1193 0.5218 0.051 Uiso 1 1 calc R A .
H9B H 0.46 -0.0826 0.4577 0.051 Uiso 1 1 calc R . .
H9C H 0.4603 -0.2578 0.4783 0.051 Uiso 1 1 calc R . .
C10 C 0.40331(7) -0.2193(3) 0.35316(12) 0.0309(6) Uani 1 1 d . . .
H10A H 0.4255 -0.1735 0.3603 0.046 Uiso 1 1 calc R A .
H10B H 0.3868 -0.1763 0.3175 0.046 Uiso 1 1 calc R . .
H10C H 0.4046 -0.3316 0.3492 0.046 Uiso 1 1 calc R . .
C11 C 0.34829(7) 0.3829(3) 0.41514(13) 0.0306(6) Uani 1 1 d . . .
H11A H 0.3359 0.4097 0.374 0.037 Uiso 1 1 calc R A .
H11B H 0.3409 0.4549 0.439 0.037 Uiso 1 1 calc R . .
C12 C 0.38460(8) 0.4050(3) 0.42876(19) 0.0600(11) Uani 1 1 d . A .
H12A H 0.3928 0.4886 0.4578 0.072 Uiso 1 1 calc R . .
H12B H 0.388 0.4391 0.3933 0.072 Uiso 1 1 calc R . .
C13 C 0.32704(6) 0.2143(3) 0.49307(11) 0.0243(5) Uani 1 1 d . . .
C14 C 0.29794(7) 0.2929(4) 0.49090(12) 0.0394(7) Uani 1 1 d . A .
H14 H 0.2813 0.3195 0.4545 0.047 Uiso 1 1 calc R . .
C15 C 0.29313(8) 0.3321(4) 0.54100(14) 0.0469(8) Uani 1 1 d . . .
H15 H 0.2733 0.3861 0.5388 0.056 Uiso 1 1 calc R A .
C16 C 0.31691(8) 0.2935(4) 0.59454(13) 0.0413(7) Uani 1 1 d . A .
H16 H 0.3135 0.3208 0.629 0.05 Uiso 1 1 calc R . .
C17 C 0.34551(8) 0.2151(4) 0.59716(12) 0.0398(7) Uani 1 1 d . . .
H17 H 0.3619 0.1879 0.6337 0.048 Uiso 1 1 calc R A .
C18 C 0.35061(7) 0.1754(3) 0.54690(11) 0.0290(6) Uani 1 1 d . A .
H18 H 0.3705 0.1209 0.5495 0.035 Uiso 1 1 calc R . .
C19 C 0.29535(6) 0.1537(3) 0.37174(10) 0.0221(5) Uani 1 1 d . . .
C20 C 0.28672(7) 0.2186(3) 0.31707(11) 0.0294(6) Uani 1 1 d . A .
H20 H 0.3023 0.2842 0.3091 0.035 Uiso 1 1 calc R . .
C21 C 0.25558(7) 0.1888(4) 0.27387(12) 0.0379(7) Uani 1 1 d . . .
H21 H 0.25 0.2345 0.2368 0.046 Uiso 1 1 calc R A .
C22 C 0.23269(7) 0.0931(4) 0.28462(13) 0.0389(7) Uani 1 1 d . A .
H22 H 0.2115 0.0724 0.2549 0.047 Uiso 1 1 calc R . .
C23 C 0.24067(7) 0.0274(3) 0.33873(13) 0.0339(6) Uani 1 1 d . . .
H23 H 0.225 -0.0387 0.3462 0.041 Uiso 1 1 calc R A .
C24 C 0.27177(7) 0.0583(3) 0.38213(12) 0.0281(6) Uani 1 1 d . A .
H24 H 0.277 0.0139 0.4194 0.034 Uiso 1 1 calc R . .
C25 C 0.44348(6) 0.2641(3) 0.42775(11) 0.0251(6) Uani 1 1 d . A .
C26 C 0.44815(6) 0.1625(3) 0.38824(11) 0.0263(6) Uani 1 1 d . . .
H26 H 0.4348 0.0715 0.3776 0.032 Uiso 1 1 calc R A .
C27 C 0.47217(7) 0.1926(3) 0.36413(12) 0.0335(6) Uani 1 1 d . A .
H27 H 0.4754 0.1213 0.3376 0.04 Uiso 1 1 calc R . .
C28 C 0.49120(8) 0.3251(4) 0.37850(13) 0.0419(8) Uani 1 1 d . . .
H28 H 0.5074 0.3461 0.3615 0.05 Uiso 1 1 calc R A .
C29 C 0.48684(8) 0.4272(4) 0.41743(13) 0.0465(9) Uani 1 1 d . A .
H29 H 0.5 0.5188 0.4274 0.056 Uiso 1 1 calc R . .
C30 C 0.46325(8) 0.3968(3) 0.44208(12) 0.0382(7) Uani 1 1 d . . .
H30 H 0.4605 0.4676 0.4692 0.046 Uiso 1 1 calc R A .
C31A C 0.4307(5) 0.285(2) 0.5289(8) 0.0180(19) Uani 0.5 1 d P A 1
C32A C 0.41686(19) 0.3848(7) 0.5564(3) 0.0386(6) Uani 0.5 1 d P A 1
H32A H 0.3964 0.4364 0.535 0.046 Uiso 0.5 1 calc PR A 1
C33A C 0.43286(18) 0.4120(7) 0.6167(3) 0.0386(6) Uani 0.5 1 d P A 1
H33A H 0.4225 0.481 0.6348 0.046 Uiso 0.5 1 calc PR A 1
C34A C 0.4635(2) 0.3412(8) 0.6510(3) 0.0386(6) Uani 0.5 1 d P A 1
H34A H 0.474 0.3623 0.6912 0.046 Uiso 0.5 1 calc PR A 1
C35A C 0.47738(19) 0.2409(8) 0.6238(3) 0.0386(6) Uani 0.5 1 d P A 1
H35A H 0.498 0.1913 0.6459 0.046 Uiso 0.5 1 calc PR A 1
C36A C 0.4627(3) 0.2083(12) 0.5653(4) 0.0386(6) Uani 0.5 1 d P A 1
H36A H 0.4732 0.1365 0.5484 0.046 Uiso 0.5 1 calc PR A 1
C31B C 0.4379(4) 0.255(2) 0.5388(8) 0.0180(19) Uani 0.5 1 d P A 2
C32B C 0.42592(19) 0.3402(7) 0.5758(3) 0.0386(6) Uani 0.5 1 d P A 2
H32B H 0.4043 0.3876 0.5623 0.046 Uiso 0.5 1 calc PR A 2
C33B C 0.4489(2) 0.3506(8) 0.6364(3) 0.0386(6) Uani 0.5 1 d P A 2
H33B H 0.4422 0.4042 0.6637 0.046 Uiso 0.5 1 calc PR A 2
C34B C 0.47866(19) 0.2861(8) 0.6527(3) 0.0386(6) Uani 0.5 1 d P A 2
H34B H 0.4932 0.2955 0.6921 0.046 Uiso 0.5 1 calc PR A 2
C35B C 0.4897(2) 0.2075(8) 0.6169(3) 0.0386(6) Uani 0.5 1 d P A 2
H35B H 0.5115 0.1612 0.6306 0.046 Uiso 0.5 1 calc PR A 2
C36B C 0.4681(3) 0.1949(11) 0.5580(4) 0.0386(6) Uani 0.5 1 d P A 2
H36B H 0.4758 0.1413 0.5319 0.046 Uiso 0.5 1 calc PR A 2
C37 C 0.36853(6) 0.1008(3) 0.35457(10) 0.0178(5) Uani 1 1 d . . .
C38 C 0.36231(6) 0.1430(3) 0.30444(10) 0.0211(5) Uani 1 1 d . A .
P3 P 0.361308(16) 0.24227(7) 0.24430(3) 0.01972(14) Uani 1 1 d . . .
Se1 Se 0.360097(8) 0.48551(3) 0.251087(13) 0.03279(9) Uani 1 1 d . A .
C41 C 0.39791(6) 0.1763(3) 0.22922(10) 0.0250(6) Uani 1 1 d . A .
C42 C 0.40297(7) 0.0187(3) 0.22562(12) 0.0356(7) Uani 1 1 d . . .
H42 H 0.3873 -0.053 0.2304 0.043 Uiso 1 1 calc R A .
C43 C 0.43085(8) -0.0337(4) 0.21506(14) 0.0476(9) Uani 1 1 d . A .
H43 H 0.4343 -0.1415 0.2125 0.057 Uiso 1 1 calc R . .
C44 C 0.45367(8) 0.0701(5) 0.20821(13) 0.0532(10) Uani 1 1 d . . .
H44 H 0.4726 0.0337 0.2005 0.064 Uiso 1 1 calc R A .
C45 C 0.44901(8) 0.2256(5) 0.21256(13) 0.0493(9) Uani 1 1 d . A .
H45 H 0.465 0.2968 0.2086 0.059 Uiso 1 1 calc R . .
C46 C 0.42104(7) 0.2795(4) 0.22274(12) 0.0366(7) Uani 1 1 d . . .
H46 H 0.4178 0.3874 0.2253 0.044 Uiso 1 1 calc R A .
C47 C 0.32502(6) 0.1737(3) 0.18308(10) 0.0213(5) Uani 1 1 d . A .
C48 C 0.31812(7) 0.2408(3) 0.12917(11) 0.0275(6) Uani 1 1 d . . .
H48 H 0.333 0.3162 0.1243 0.033 Uiso 1 1 calc R A .
C49 C 0.28961(7) 0.1981(3) 0.08262(11) 0.0322(6) Uani 1 1 d . A .
H49 H 0.2852 0.243 0.0457 0.039 Uiso 1 1 calc R . .
C50 C 0.26760(7) 0.0901(4) 0.08990(12) 0.0396(7) Uani 1 1 d . . .
H50 H 0.2477 0.0628 0.0582 0.048 Uiso 1 1 calc R A .
C51 C 0.27448(8) 0.0219(4) 0.14330(14) 0.0450(8) Uani 1 1 d . A .
H51 H 0.2595 -0.0535 0.148 0.054 Uiso 1 1 calc R . .
C52 C 0.30319(7) 0.0634(3) 0.18997(12) 0.0332(6) Uani 1 1 d . . .
H52 H 0.3079 0.0163 0.2266 0.04 Uiso 1 1 calc R A .

loop_
_atom_site_aniso_label
_atom_site_aniso_U_11
_atom_site_aniso_U_22
_atom_site_aniso_U_33
_atom_site_aniso_U_23
_atom_site_aniso_U_13
_atom_site_aniso_U_12
Fe1 0.01846(17) 0.01273(16) 0.01594(17) 0.00027(12) 0.00528(13) -0.00005(13)
P1 0.0208(3) 0.0175(3) 0.0179(3) 0.0016(2) 0.0069(3) 0.0025(2)
P2 0.0220(3) 0.0149(3) 0.0274(3) -0.0021(2) 0.0072(3) -0.0026(2)
C1 0.0265(13) 0.0097(11) 0.0236(13) 0.0001(9) 0.0045(10) -0.0013(9)
C2 0.0272(13) 0.0141(12) 0.0263(13) 0.0052(10) 0.0089(11) -0.0004(10)
C3 0.0316(14) 0.0142(12) 0.0208(13) 0.0032(9) 0.0041(11) 0.0014(10)
C4 0.0259(13) 0.0120(11) 0.0274(14) 0.0025(9) 0.0054(11) 0.0025(9)
C5 0.0279(13) 0.0099(11) 0.0266(13) -0.0007(9) 0.0078(11) 0.0013(10)
C6 0.0325(15) 0.0200(13) 0.0312(15) -0.0025(11) 0.0030(12) -0.0077(11)
C7 0.0393(16) 0.0254(14) 0.0437(17) 0.0078(12) 0.0221(14) -0.0016(12)
C8 0.0456(17) 0.0284(14) 0.0230(14) 0.0055(11) 0.0058(13) 0.0037(13)
C9 0.0259(14) 0.0258(14) 0.0418(17) 0.0002(12) 0.0035(12) 0.0045(11)
C10 0.0410(16) 0.0215(14) 0.0343(15) -0.0052(11) 0.0187(13) 0.0013(12)
C11 0.0325(15) 0.0171(13) 0.0401(16) 0.0051(11) 0.0108(13) 0.0035(11)
C12 0.0343(18) 0.0198(16) 0.113(3) 0.0118(17) 0.012(2) -0.0001(13)
C13 0.0269(13) 0.0274(13) 0.0189(12) -0.0031(10) 0.0091(11) 0.0028(11)
C14 0.0340(16) 0.058(2) 0.0231(14) -0.0042(13) 0.0069(12) 0.0177(14)
C15 0.0381(18) 0.070(2) 0.0368(17) -0.0082(16) 0.0185(15) 0.0184(16)
C16 0.0435(18) 0.059(2) 0.0266(15) -0.0066(14) 0.0190(14) 0.0058(15)
C17 0.0419(17) 0.057(2) 0.0194(14) 0.0036(13) 0.0099(13) 0.0092(15)
C18 0.0269(14) 0.0354(15) 0.0247(14) 0.0029(11) 0.0096(11) 0.0050(11)
C19 0.0190(12) 0.0257(13) 0.0204(12) 0.0000(10) 0.0060(10) 0.0055(10)
C20 0.0244(13) 0.0398(16) 0.0258(14) 0.0077(12) 0.0113(11) 0.0067(12)
C21 0.0314(15) 0.0574(19) 0.0214(14) 0.0074(13) 0.0055(12) 0.0123(14)
C22 0.0245(15) 0.0514(19) 0.0340(16) -0.0061(14) 0.0029(12) 0.0032(13)
C23 0.0245(14) 0.0370(16) 0.0390(17) 0.0004(13) 0.0103(12) -0.0013(12)
C24 0.0268(14) 0.0313(14) 0.0265(14) 0.0034(11) 0.0104(11) 0.0038(11)
C25 0.0242(13) 0.0268(13) 0.0192(12) 0.0054(10) 0.0021(10) -0.0067(10)
C26 0.0255(13) 0.0263(14) 0.0242(13) 0.0017(10) 0.0058(11) -0.0040(10)
C27 0.0294(15) 0.0436(17) 0.0257(14) 0.0044(12) 0.0081(12) -0.0027(13)
C28 0.0372(17) 0.062(2) 0.0275(15) 0.0054(14) 0.0130(13) -0.0211(15)
C29 0.056(2) 0.0500(19) 0.0332(17) -0.0011(15) 0.0162(15) -0.0328(16)
C30 0.0526(19) 0.0335(16) 0.0284(15) -0.0059(12) 0.0148(14) -0.0212(14)
C31A 0.024(7) 0.012(6) 0.014(6) 0.004(3) 0.003(5) -0.002(4)
C32A 0.0601(19) 0.0341(13) 0.0206(12) -0.0054(8) 0.0137(10) -0.0183(12)
C33A 0.0601(19) 0.0341(13) 0.0206(12) -0.0054(8) 0.0137(10) -0.0183(12)
C34A 0.0601(19) 0.0341(13) 0.0206(12) -0.0054(8) 0.0137(10) -0.0183(12)
C35A 0.0601(19) 0.0341(13) 0.0206(12) -0.0054(8) 0.0137(10) -0.0183(12)
C36A 0.0601(19) 0.0341(13) 0.0206(12) -0.0054(8) 0.0137(10) -0.0183(12)
C31B 0.024(7) 0.012(6) 0.014(6) 0.004(3) 0.003(5) -0.002(4)
C32B 0.0601(19) 0.0341(13) 0.0206(12) -0.0054(8) 0.0137(10) -0.0183(12)
C33B 0.0601(19) 0.0341(13) 0.0206(12) -0.0054(8) 0.0137(10) -0.0183(12)
C34B 0.0601(19) 0.0341(13) 0.0206(12) -0.0054(8) 0.0137(10) -0.0183(12)
C35B 0.0601(19) 0.0341(13) 0.0206(12) -0.0054(8) 0.0137(10) -0.0183(12)
C36B 0.0601(19) 0.0341(13) 0.0206(12) -0.0054(8) 0.0137(10) -0.0183(12)
C37 0.0174(11) 0.0135(11) 0.0240(13) -0.0037(9) 0.0094(10) -0.0005(9)
C38 0.0218(12) 0.0231(13) 0.0192(12) -0.0030(10) 0.0084(10) 0.0014(10)
P3 0.0211(3) 0.0220(3) 0.0158(3) -0.0013(2) 0.0063(2) 0.0002(2)
Se1 0.04040(17) 0.02207(14) 0.03055(16) -0.00311(11) 0.00688(13) -0.00069(12)
C41 0.0235(13) 0.0388(15) 0.0128(12) -0.0015(10) 0.0066(10) 0.0009(11)
C42 0.0323(15) 0.0447(17) 0.0294(15) -0.0108(13) 0.0109(12) 0.0042(13)
C43 0.0413(18) 0.064(2) 0.0352(17) -0.0143(16) 0.0116(15) 0.0174(16)
C44 0.0277(16) 0.108(3) 0.0248(16) -0.0112(18) 0.0108(13) 0.0145(19)
C45 0.0323(17) 0.089(3) 0.0314(17) 0.0029(17) 0.0175(14) -0.0047(17)
C46 0.0323(16) 0.0517(19) 0.0280(15) 0.0053(13) 0.0137(13) -0.0026(13)
C47 0.0220(12) 0.0235(13) 0.0180(12) -0.0025(10) 0.0070(10) 0.0019(10)
C48 0.0271(14) 0.0336(14) 0.0223(13) -0.0001(11) 0.0097(11) -0.0024(11)
C49 0.0314(15) 0.0451(17) 0.0168(13) -0.0006(12) 0.0052(11) -0.0001(13)
C50 0.0302(15) 0.0535(19) 0.0263(15) -0.0083(13) 0.0001(12) -0.0081(14)
C51 0.0420(18) 0.053(2) 0.0345(17) -0.0023(14) 0.0078(14) -0.0247(15)
C52 0.0386(16) 0.0360(15) 0.0229(14) 0.0020(12) 0.0088(12) -0.0086(13)

loop_
_atom_type_symbol
_atom_type_description
_atom_type_scat_dispersion_real
_atom_type_scat_dispersion_imag
_atom_type_scat_source
C C 0.0033 0.0016 'International Tables Vol C Tables 4.2.6.8 and 6.1.1.4'
H H 0 0 'International Tables Vol C Tables 4.2.6.8 and 6.1.1.4'
P P 0.1023 0.0942 'International Tables Vol C Tables 4.2.6.8 and 6.1.1.4'
Fe Fe 0.3463 0.8444 'International Tables Vol C Tables 4.2.6.8 and 6.1.1.4'
Se Se -0.0929 2.2259 'International Tables Vol C Tables 4.2.6.8 and 6.1.1.4'

loop_
_geom_angle_atom_site_label_1
_geom_angle_atom_site_label_2
_geom_angle_atom_site_label_3
_geom_angle
C37 Fe1 C1 94.05(10)
C37 Fe1 C5 87.74(10)
C1 Fe1 C5 39.83(10)
C37 Fe1 C2 131.16(10)
C1 Fe1 C2 39.50(9)
C5 Fe1 C2 65.71(10)
C37 Fe1 C4 117.63(10)
C1 Fe1 C4 66.16(9)
C5 Fe1 C4 38.85(9)
C2 Fe1 C4 65.28(10)
C37 Fe1 C3 153.26(10)
C1 Fe1 C3 66.27(9)
C5 Fe1 C3 65.53(10)
C2 Fe1 C3 38.99(9)
C4 Fe1 C3 38.96(10)
C37 Fe1 P2 85.53(7)
C1 Fe1 P2 164.10(7)
C5 Fe1 P2 124.35(7)
C2 Fe1 P2 143.31(7)
C4 Fe1 P2 99.97(7)
C3 Fe1 P2 108.37(7)
C37 Fe1 P1 84.47(7)
C1 Fe1 P1 110.20(7)
C5 Fe1 P1 148.34(7)
C2 Fe1 P1 97.27(7)
C4 Fe1 P1 157.41(8)
C3 Fe1 P1 118.50(8)
P2 Fe1 P1 85.60(3)
C19 P1 C13 102.47(11)
C19 P1 C11 103.63(12)
C13 P1 C11 99.90(12)
C19 P1 Fe1 118.08(8)
C13 P1 Fe1 121.41(8)
C11 P1 Fe1 108.62(9)
C31A P2 C25 101.6(7)
C31A P2 C12 99.6(4)
C25 P2 C12 98.96(15)
C25 P2 C31B 98.1(7)
C12 P2 C31B 110.5(5)
C31A P2 Fe1 124.1(7)
C25 P2 Fe1 119.67(9)
C12 P2 Fe1 108.45(10)
C31B P2 Fe1 119.1(6)
C2 C1 C5 107.2(2)
C2 C1 C6 127.6(2)
C5 C1 C6 125.1(2)
C2 C1 Fe1 71.56(13)
C5 C1 Fe1 71.00(13)
C6 C1 Fe1 126.24(17)
C3 C2 C1 108.5(2)
C3 C2 C7 124.9(2)
C1 C2 C7 125.9(2)
C3 C2 Fe1 70.90(13)
C1 C2 Fe1 68.94(13)
C7 C2 Fe1 133.56(18)
C2 C3 C4 107.6(2)
C2 C3 C8 126.2(2)
C4 C3 C8 125.0(2)
C2 C3 Fe1 70.11(13)
C4 C3 Fe1 70.43(13)
C8 C3 Fe1 134.41(17)
C5 C4 C3 108.4(2)
C5 C4 C9 125.0(2)
C3 C4 C9 125.8(2)
C5 C4 Fe1 69.88(13)
C3 C4 Fe1 70.62(13)
C9 C4 Fe1 133.06(17)
C4 C5 C1 108.2(2)
C4 C5 C10 125.8(2)
C1 C5 C10 125.6(2)
C4 C5 Fe1 71.27(13)
C1 C5 Fe1 69.17(13)
C10 C5 Fe1 130.56(17)
C1 C6 H6A 109.5
C1 C6 H6B 109.5
H6A C6 H6B 109.5
C1 C6 H6C 109.5
H6A C6 H6C 109.5
H6B C6 H6C 109.5
C2 C7 H7A 109.5
C2 C7 H7B 109.5
H7A C7 H7B 109.5
C2 C7 H7C 109.5
H7A C7 H7C 109.5
H7B C7 H7C 109.5
C3 C8 H8A 109.5
C3 C8 H8B 109.5
H8A C8 H8B 109.5
C3 C8 H8C 109.5
H8A C8 H8C 109.5
H8B C8 H8C 109.5
C4 C9 H9A 109.5
C4 C9 H9B 109.5
H9A C9 H9B 109.5
C4 C9 H9C 109.5
H9A C9 H9C 109.5
H9B C9 H9C 109.5
C5 C10 H10A 109.5
C5 C10 H10B 109.5
H10A C10 H10B 109.5
C5 C10 H10C 109.5
H10A C10 H10C 109.5
H10B C10 H10C 109.5
C12 C11 P1 113.43(19)
C12 C11 H11A 108.9
P1 C11 H11A 108.9
C12 C11 H11B 108.9
P1 C11 H11B 108.9
H11A C11 H11B 107.7
C11 C12 P2 114.2(2)
C11 C12 H12A 108.7
P2 C12 H12A 108.7
C11 C12 H12B 108.7
P2 C12 H12B 108.7
H12A C12 H12B 107.6
C18 C13 C14 118.2(2)
C18 C13 P1 119.4(2)
C14 C13 P1 122.0(2)
C15 C14 C13 120.8(3)
C15 C14 H14 119.6
C13 C14 H14 119.6
C14 C15 C16 120.6(3)
C14 C15 H15 119.7
C16 C15 H15 119.7
C17 C16 C15 119.1(3)
C17 C16 H16 120.5
C15 C16 H16 120.5
C16 C17 C18 120.7(3)
C16 C17 H17 119.6
C18 C17 H17 119.6
C13 C18 C17 120.7(3)
C13 C18 H18 119.7
C17 C18 H18 119.7
C20 C19 C24 118.1(2)
C20 C19 P1 121.6(2)
C24 C19 P1 120.17(19)
C21 C20 C19 120.9(3)
C21 C20 H20 119.5
C19 C20 H20 119.5
C22 C21 C20 120.3(3)
C22 C21 H21 119.9
C20 C21 H21 119.9
C21 C22 C23 119.9(3)
C21 C22 H22 120.1
C23 C22 H22 120.1
C22 C23 C24 119.8(3)
C22 C23 H23 120.1
C24 C23 H23 120.1
C23 C24 C19 121.0(2)
C23 C24 H24 119.5
C19 C24 H24 119.5
C26 C25 C30 118.2(3)
C26 C25 P2 120.87(19)
C30 C25 P2 120.8(2)
C25 C26 C27 120.6(2)
C25 C26 H26 119.7
C27 C26 H26 119.7
C28 C27 C26 120.2(3)
C28 C27 H27 119.9
C26 C27 H27 119.9
C27 C28 C29 120.0(3)
C27 C28 H28 120
C29 C28 H28 120
C28 C29 C30 120.0(3)
C28 C29 H29 120
C30 C29 H29 120
C29 C30 C25 121.0(3)
C29 C30 H30 119.5
C25 C30 H30 119.5
C32A C31A C36A 116.5(14)
C32A C31A P2 123.1(9)
C36A C31A P2 120.0(13)
C31A C32A C33A 120.5(8)
C31A C32A H32A 119.7
C33A C32A H32A 119.7
C34A C33A C32A 122.9(6)
C34A C33A H33A 118.5
C32A C33A H33A 118.5
C35A C34A C33A 116.8(6)
C35A C34A H34A 121.6
C33A C34A H34A 121.6
C34A C35A C36A 122.8(8)
C34A C35A H35A 118.6
C36A C35A H35A 118.6
C35A C36A C31A 120.4(12)
C35A C36A H36A 119.8
C31A C36A H36A 119.8
C36B C31B C32B 121.1(14)
C36B C31B P2 118.0(14)
C32B C31B P2 120.9(8)
C31B C32B C33B 115.8(8)
C31B C32B H32B 122.1
C33B C32B H32B 122.1
C34B C33B C32B 119.9(7)
C34B C33B H33B 120.1
C32B C33B H33B 120.1
C33B C34B C35B 123.4(7)
C33B C34B H34B 118.3
C35B C34B H34B 118.3
C34B C35B C36B 118.3(7)
C34B C35B H35B 120.9
C36B C35B H35B 120.9
C31B C36B C35B 121.6(11)
C31B C36B H36B 119.2
C35B C36B H36B 119.2
C38 C37 Fe1 177.6(2)
C37 C38 P3 163.9(2)
C38 P3 C47 107.80(12)
C38 P3 C41 105.99(12)
C47 P3 C41 104.63(11)
C38 P3 Se1 115.04(8)
C47 P3 Se1 110.66(8)
C41 P3 Se1 112.08(9)
C46 C41 C42 119.5(3)
C46 C41 P3 121.5(2)
C42 C41 P3 119.0(2)
C43 C42 C41 119.9(3)
C43 C42 H42 120
C41 C42 H42 120
C44 C43 C42 120.2(3)
C44 C43 H43 119.9
C42 C43 H43 119.9
C45 C44 C43 120.0(3)
C45 C44 H44 120
C43 C44 H44 120
C44 C45 C46 120.2(3)
C44 C45 H45 119.9
C46 C45 H45 119.9
C41 C46 C45 120.1(3)
C41 C46 H46 119.9
C45 C46 H46 119.9
C52 C47 C48 119.6(2)
C52 C47 P3 121.46(19)
C48 C47 P3 118.78(19)
C49 C48 C47 120.2(3)
C49 C48 H48 119.9
C47 C48 H48 119.9
C50 C49 C48 120.0(3)
C50 C49 H49 120
C48 C49 H49 120
C51 C50 C49 120.1(3)
C51 C50 H50 120
C49 C50 H50 120
C50 C51 C52 120.1(3)
C50 C51 H51 119.9
C52 C51 H51 119.9
C51 C52 C47 120.0(3)
C51 C52 H52 120
C47 C52 H52 120

loop_
_geom_bond_atom_site_label_1
_geom_bond_atom_site_label_2
_geom_bond_distance
Fe1 C37 1.859(2)
Fe1 C1 2.096(2)
Fe1 C5 2.121(2)
Fe1 C2 2.131(2)
Fe1 C4 2.139(2)
Fe1 C3 2.142(2)
Fe1 P2 2.1784(7)
Fe1 P1 2.1851(7)
P1 C19 1.830(2)
P1 C13 1.841(3)
P1 C11 1.856(3)
P2 C31A 1.74(2)
P2 C25 1.834(3)
P2 C12 1.848(3)
P2 C31B 1.950(18)
C1 C2 1.429(3)
C1 C5 1.437(4)
C1 C6 1.498(3)
C2 C3 1.426(3)
C2 C7 1.500(4)
C3 C4 1.427(4)
C3 C8 1.505(3)
C4 C5 1.417(3)
C4 C9 1.501(3)
C5 C10 1.498(4)
C6 H6A 0.98
C6 H6B 0.98
C6 H6C 0.98
C7 H7A 0.98
C7 H7B 0.98
C7 H7C 0.98
C8 H8A 0.98
C8 H8B 0.98
C8 H8C 0.98
C9 H9A 0.98
C9 H9B 0.98
C9 H9C 0.98
C10 H10A 0.98
C10 H10B 0.98
C10 H10C 0.98
C11 C12 1.470(4)
C11 H11A 0.99
C11 H11B 0.99
C12 H12A 0.99
C12 H12B 0.99
C13 C18 1.386(3)
C13 C14 1.398(4)
C14 C15 1.378(4)
C14 H14 0.95
C15 C16 1.383(4)
C15 H15 0.95
C16 C17 1.376(4)
C16 H16 0.95
C17 C18 1.389(4)
C17 H17 0.95
C18 H18 0.95
C19 C20 1.389(3)
C19 C24 1.397(4)
C20 C21 1.389(4)
C20 H20 0.95
C21 C22 1.379(4)
C21 H21 0.95
C22 C23 1.383(4)
C22 H22 0.95
C23 C24 1.392(4)
C23 H23 0.95
C24 H24 0.95
C25 C26 1.387(4)
C25 C30 1.391(4)
C26 C27 1.390(4)
C26 H26 0.95
C27 C28 1.373(4)
C27 H27 0.95
C28 C29 1.374(5)
C28 H28 0.95
C29 C30 1.383(4)
C29 H29 0.95
C30 H30 0.95
C31A C32A 1.36(2)
C31A C36A 1.489(15)
C32A C33A 1.420(8)
C32A H32A 0.95
C33A C34A 1.408(10)
C33A H33A 0.95
C34A C35A 1.365(10)
C34A H34A 0.95
C35A C36A 1.382(10)
C35A H35A 0.95
C36A H36A 0.95
C31B C36B 1.305(18)
C31B C32B 1.41(2)
C32B C33B 1.465(9)
C32B H32B 0.95
C33B C34B 1.306(10)
C33B H33B 0.95
C34B C35B 1.337(9)
C34B H34B 0.95
C35B C36B 1.416(11)
C35B H35B 0.95
C36B H36B 0.95
C37 C38 1.231(3)
C38 P3 1.712(3)
P3 C47 1.823(2)
P3 C41 1.826(3)
P3 Se1 2.1143(7)
C41 C46 1.384(4)
C41 C42 1.389(4)
C42 C43 1.386(4)
C42 H42 0.95
C43 C44 1.380(5)
C43 H43 0.95
C44 C45 1.371(5)
C44 H44 0.95
C45 C46 1.388(4)
C45 H45 0.95
C46 H46 0.95
C47 C52 1.388(4)
C47 C48 1.389(3)
C48 C49 1.383(4)
C48 H48 0.95
C49 C50 1.383(4)
C49 H49 0.95
C50 C51 1.382(4)
C50 H50 0.95
C51 C52 1.387(4)
C51 H51 0.95
C52 H52 0.95

loop_
_geom_torsion_atom_site_label_1
_geom_torsion_atom_site_label_2
_geom_torsion_atom_site_label_3
_geom_torsion_atom_site_label_4
_geom_torsion
C37 Fe1 P1 C19 58.29(12)
C1 Fe1 P1 C19 -34.00(12)
C5 Fe1 P1 C19 -18.26(17)
C2 Fe1 P1 C19 -72.57(12)
C4 Fe1 P1 C19 -110.3(2)
C3 Fe1 P1 C19 -107.25(12)
P2 Fe1 P1 C19 144.21(10)
C37 Fe1 P1 C13 -173.93(12)
C1 Fe1 P1 C13 93.77(12)
C5 Fe1 P1 C13 109.52(17)
C2 Fe1 P1 C13 55.20(12)
C4 Fe1 P1 C13 17.5(2)
C3 Fe1 P1 C13 20.52(13)
P2 Fe1 P1 C13 -88.02(10)
C37 Fe1 P1 C11 -59.20(12)
C1 Fe1 P1 C11 -151.50(12)
C5 Fe1 P1 C11 -135.75(16)
C2 Fe1 P1 C11 169.94(12)
C4 Fe1 P1 C11 132.2(2)
C3 Fe1 P1 C11 135.26(12)
P2 Fe1 P1 C11 26.72(10)
C37 Fe1 P2 C31A 173.5(7)
C1 Fe1 P2 C31A -97.4(7)
C5 Fe1 P2 C31A -102.3(7)
C2 Fe1 P2 C31A -7.5(7)
C4 Fe1 P2 C31A -69.2(7)
C3 Fe1 P2 C31A -29.9(7)
P1 Fe1 P2 C31A 88.7(6)
C37 Fe1 P2 C25 -54.82(12)
C1 Fe1 P2 C25 34.3(3)
C5 Fe1 P2 C25 29.36(13)
C2 Fe1 P2 C25 124.14(15)
C4 Fe1 P2 C25 62.48(12)
C3 Fe1 P2 C25 101.80(12)
P1 Fe1 P2 C25 -139.60(10)
C37 Fe1 P2 C12 57.45(17)
C1 Fe1 P2 C12 146.5(3)
C5 Fe1 P2 C12 141.63(17)
C2 Fe1 P2 C12 -123.59(19)
C4 Fe1 P2 C12 174.75(17)
C3 Fe1 P2 C12 -145.93(17)
P1 Fe1 P2 C12 -27.33(15)
C37 Fe1 P2 C31B -175.1(6)
C1 Fe1 P2 C31B -86.0(7)
C5 Fe1 P2 C31B -90.9(6)
C2 Fe1 P2 C31B 3.9(6)
C4 Fe1 P2 C31B -57.8(6)
C3 Fe1 P2 C31B -18.4(6)
P1 Fe1 P2 C31B 100.2(6)
C37 Fe1 C1 C2 -162.04(15)
C5 Fe1 C1 C2 116.4(2)
C4 Fe1 C1 C2 79.47(15)
C3 Fe1 C1 C2 36.73(14)
P2 Fe1 C1 C2 110.1(3)
P1 Fe1 C1 C2 -76.45(14)
C37 Fe1 C1 C5 81.56(15)
C2 Fe1 C1 C5 -116.4(2)
C4 Fe1 C1 C5 -36.93(14)
C3 Fe1 C1 C5 -79.67(15)
P2 Fe1 C1 C5 -6.3(3)
P1 Fe1 C1 C5 167.15(12)
C37 Fe1 C1 C6 -38.5(2)
C5 Fe1 C1 C6 -120.1(3)
C2 Fe1 C1 C6 123.5(3)
C4 Fe1 C1 C6 -157.0(3)
C3 Fe1 C1 C6 160.3(3)
P2 Fe1 C1 C6 -126.4(2)
P1 Fe1 C1 C6 47.1(2)
C5 C1 C2 C3 2.3(3)
C6 C1 C2 C3 177.9(2)
Fe1 C1 C2 C3 -60.11(16)
C5 C1 C2 C7 -168.3(2)
C6 C1 C2 C7 7.3(4)
Fe1 C1 C2 C7 129.3(2)
C5 C1 C2 Fe1 62.45(15)
C6 C1 C2 Fe1 -122.0(2)
C37 Fe1 C2 C3 143.64(15)
C1 Fe1 C2 C3 119.5(2)
C5 Fe1 C2 C3 80.52(16)
C4 Fe1 C2 C3 37.64(14)
P2 Fe1 C2 C3 -35.0(2)
P1 Fe1 C2 C3 -127.37(14)
C37 Fe1 C2 C1 24.1(2)
C5 Fe1 C2 C1 -39.01(14)
C4 Fe1 C2 C1 -81.89(15)
C3 Fe1 C2 C1 -119.5(2)
P2 Fe1 C2 C1 -154.50(12)
P1 Fe1 C2 C1 113.11(13)
C37 Fe1 C2 C7 -95.9(3)
C1 Fe1 C2 C7 -120.0(3)
C5 Fe1 C2 C7 -159.0(3)
C4 Fe1 C2 C7 158.1(3)
C3 Fe1 C2 C7 120.4(3)
P2 Fe1 C2 C7 85.5(3)
P1 Fe1 C2 C7 -6.9(3)
C1 C2 C3 C4 -1.8(3)
C7 C2 C3 C4 168.9(2)
Fe1 C2 C3 C4 -60.73(16)
C1 C2 C3 C8 -170.0(2)
C7 C2 C3 C8 0.7(4)
Fe1 C2 C3 C8 131.1(2)
C1 C2 C3 Fe1 58.89(16)
C7 C2 C3 Fe1 -130.4(2)
C37 Fe1 C3 C2 -82.7(3)
C1 Fe1 C3 C2 -37.20(15)
C5 Fe1 C3 C2 -81.02(16)
C4 Fe1 C3 C2 -118.1(2)
P2 Fe1 C3 C2 158.85(13)
P1 Fe1 C3 C2 63.77(15)
C37 Fe1 C3 C4 35.4(3)
C1 Fe1 C3 C4 80.88(15)
C5 Fe1 C3 C4 37.06(14)
C2 Fe1 C3 C4 118.1(2)
P2 Fe1 C3 C4 -83.07(14)
P1 Fe1 C3 C4 -178.15(12)
C37 Fe1 C3 C8 155.6(3)
C1 Fe1 C3 C8 -158.9(3)
C5 Fe1 C3 C8 157.3(3)
C2 Fe1 C3 C8 -121.7(3)
C4 Fe1 C3 C8 120.2(3)
P2 Fe1 C3 C8 37.1(3)
P1 Fe1 C3 C8 -57.9(3)
C2 C3 C4 C5 0.6(3)
C8 C3 C4 C5 169.0(2)
Fe1 C3 C4 C5 -59.91(16)
C2 C3 C4 C9 -169.8(2)
C8 C3 C4 C9 -1.4(4)
Fe1 C3 C4 C9 129.7(2)
C2 C3 C4 Fe1 60.53(16)
C8 C3 C4 Fe1 -131.1(2)
C37 Fe1 C4 C5 -43.88(18)
C1 Fe1 C4 C5 37.84(15)
C2 Fe1 C4 C5 81.35(16)
C3 Fe1 C4 C5 119.0(2)
P2 Fe1 C4 C5 -134.03(14)
P1 Fe1 C4 C5 123.27(18)
C37 Fe1 C4 C3 -162.90(14)
C1 Fe1 C4 C3 -81.19(15)
C5 Fe1 C4 C3 -119.0(2)
C2 Fe1 C4 C3 -37.67(14)
P2 Fe1 C4 C3 106.95(13)
P1 Fe1 C4 C3 4.2(3)
C37 Fe1 C4 C9 75.8(3)
C1 Fe1 C4 C9 157.5(3)
C5 Fe1 C4 C9 119.6(3)
C2 Fe1 C4 C9 -159.0(3)
C3 Fe1 C4 C9 -121.3(3)
P2 Fe1 C4 C9 -14.4(3)
P1 Fe1 C4 C9 -117.1(3)
C3 C4 C5 C1 0.8(3)
C9 C4 C5 C1 171.3(2)
Fe1 C4 C5 C1 -59.54(16)
C3 C4 C5 C10 -172.6(2)
C9 C4 C5 C10 -2.1(4)
Fe1 C4 C5 C10 127.0(2)
C3 C4 C5 Fe1 60.38(16)
C9 C4 C5 Fe1 -129.1(2)
C2 C1 C5 C4 -2.0(3)
C6 C1 C5 C4 -177.7(2)
Fe1 C1 C5 C4 60.86(16)
C2 C1 C5 C10 171.5(2)
C6 C1 C5 C10 -4.2(4)
Fe1 C1 C5 C10 -125.7(2)
C2 C1 C5 Fe1 -62.81(16)
C6 C1 C5 Fe1 121.5(2)
C37 Fe1 C5 C4 142.08(16)
C1 Fe1 C5 C4 -118.8(2)
C2 Fe1 C5 C4 -80.15(16)
C3 Fe1 C5 C4 -37.16(15)
P2 Fe1 C5 C4 59.06(16)
P1 Fe1 C5 C4 -142.27(14)
C37 Fe1 C5 C1 -99.08(15)
C2 Fe1 C5 C1 38.69(14)
C4 Fe1 C5 C1 118.8(2)
C3 Fe1 C5 C1 81.68(15)
P2 Fe1 C5 C1 177.90(11)
P1 Fe1 C5 C1 -23.4(2)
C37 Fe1 C5 C10 20.6(2)
C1 Fe1 C5 C10 119.7(3)
C2 Fe1 C5 C10 158.3(3)
C4 Fe1 C5 C10 -121.5(3)
C3 Fe1 C5 C10 -158.7(3)
P2 Fe1 C5 C10 -62.4(3)
P1 Fe1 C5 C10 96.2(3)
C19 P1 C11 C12 -146.6(3)
C13 P1 C11 C12 107.9(3)
Fe1 P1 C11 C12 -20.2(3)
P1 C11 C12 P2 -1.4(4)
C31A P2 C12 C11 -108.5(8)
C25 P2 C12 C11 148.0(3)
C31B P2 C12 C11 -109.7(8)
Fe1 P2 C12 C11 22.5(3)
C19 P1 C13 C18 152.2(2)
C11 P1 C13 C18 -101.3(2)
Fe1 P1 C13 C18 17.8(3)
C19 P1 C13 C14 -35.4(3)
C11 P1 C13 C14 71.1(3)
Fe1 P1 C13 C14 -169.8(2)
C18 C13 C14 C15 0.8(5)
P1 C13 C14 C15 -171.7(3)
C13 C14 C15 C16 -0.4(5)
C14 C15 C16 C17 -0.1(5)
C15 C16 C17 C18 0.2(5)
C14 C13 C18 C17 -0.7(4)
P1 C13 C18 C17 172.0(2)
C16 C17 C18 C13 0.2(5)
C13 P1 C19 C20 138.6(2)
C11 P1 C19 C20 35.0(2)
Fe1 P1 C19 C20 -85.1(2)
C13 P1 C19 C24 -44.6(2)
C11 P1 C19 C24 -148.2(2)
Fe1 P1 C19 C24 91.7(2)
C24 C19 C20 C21 -0.3(4)
P1 C19 C20 C21 176.6(2)
C19 C20 C21 C22 -0.3(4)
C20 C21 C22 C23 0.4(5)
C21 C22 C23 C24 0.1(4)
C22 C23 C24 C19 -0.8(4)
C20 C19 C24 C23 0.8(4)
P1 C19 C24 C23 -176.1(2)
C31A P2 C25 C26 140.7(5)
C12 P2 C25 C26 -117.4(2)
C31B P2 C25 C26 130.2(5)
Fe1 P2 C25 C26 -0.1(2)
C31A P2 C25 C30 -43.0(5)
C12 P2 C25 C30 58.9(3)
C31B P2 C25 C30 -53.5(5)
Fe1 P2 C25 C30 176.17(19)
C30 C25 C26 C27 0.5(4)
P2 C25 C26 C27 176.9(2)
C25 C26 C27 C28 -1.1(4)
C26 C27 C28 C29 0.9(5)
C27 C28 C29 C30 -0.1(5)
C28 C29 C30 C25 -0.5(5)
C26 C25 C30 C29 0.3(4)
P2 C25 C30 C29 -176.1(2)
C25 P2 C31A C32A 130.0(15)
C12 P2 C31A C32A 28.7(16)
C31B P2 C31A C32A -157(9)
Fe1 P2 C31A C32A -91.5(14)
C25 P2 C31A C36A -57.5(15)
C12 P2 C31A C36A -158.8(13)
C31B P2 C31A C36A 15(6)
Fe1 P2 C31A C36A 81.0(17)
C36A C31A C32A C33A 0(2)
P2 C31A C32A C33A 173.0(9)
C31A C32A C33A C34A 0.8(14)
C32A C33A C34A C35A -1.0(9)
C33A C34A C35A C36A 0.2(10)
C34A C35A C36A C31A 0.9(15)
C32A C31A C36A C35A -1(2)
P2 C31A C36A C35A -174.0(9)
C31A P2 C31B C36B -151(9)
C25 P2 C31B C36B -41.3(14)
C12 P2 C31B C36B -144.1(12)
Fe1 P2 C31B C36B 89.4(15)
C31A P2 C31B C32B 28(6)
C25 P2 C31B C32B 136.8(13)
C12 P2 C31B C32B 34.0(16)
Fe1 P2 C31B C32B -92.5(13)
C36B C31B C32B C33B -2(2)
P2 C31B C32B C33B 180.0(9)
C31B C32B C33B C34B 1.3(12)
C32B C33B C34B C35B -0.7(10)
C33B C34B C35B C36B 0.7(10)
C32B C31B C36B C35B 2(2)
P2 C31B C36B C35B -179.9(8)
C34B C35B C36B C31B -1.3(15)
C37 C38 P3 C47 -164.9(8)
C37 C38 P3 C41 83.5(8)
C37 C38 P3 Se1 -40.9(8)
C38 P3 C41 C46 -127.0(2)
C47 P3 C41 C46 119.2(2)
Se1 P3 C41 C46 -0.8(2)
C38 P3 C41 C42 51.4(2)
C47 P3 C41 C42 -62.4(2)
Se1 P3 C41 C42 177.66(19)
C46 C41 C42 C43 -0.6(4)
P3 C41 C42 C43 -179.1(2)
C41 C42 C43 C44 0.1(5)
C42 C43 C44 C45 0.8(5)
C43 C44 C45 C46 -1.2(5)
C42 C41 C46 C45 0.2(4)
P3 C41 C46 C45 178.6(2)
C44 C45 C46 C41 0.7(5)
C38 P3 C47 C52 2.0(3)
C41 P3 C47 C52 114.5(2)
Se1 P3 C47 C52 -124.6(2)
C38 P3 C47 C48 178.0(2)
C41 P3 C47 C48 -69.5(2)
Se1 P3 C47 C48 51.4(2)
C52 C47 C48 C49 0.1(4)
P3 C47 C48 C49 -176.0(2)
C47 C48 C49 C50 1.0(4)
C48 C49 C50 C51 -1.6(5)
C49 C50 C51 C52 1.1(5)
C50 C51 C52 C47 0.1(5)
C48 C47 C52 C51 -0.6(4)
P3 C47 C52 C51 175.3(2)
